data_4028829
loop_
_publ_author_name
'Henrik von Wachenfeldt'
'Daniel Strand'

_publ_contact_author_address
;
Centre for Analysis and Synthesis
Department of Chemistry
Lund University
Box 124
221 00 Lund
Sweden
;
_publ_contact_author_email daniel.strand@chem.lu.se
_publ_contact_author_fax '+ 46 46 22 28 209'
_publ_contact_author_name 'Daniel Strand'
_publ_contact_author_phone '+46 46 22 28 123'
_publ_section_title
;
 Synthesis of Formylsilanes through Oxidative Cleavage of \a-Silyl Glycols
;
_journal_name_full 'Journal of Organic Chemistry'
_journal_page_first 12268
_journal_page_last 12273
_journal_paper_doi 10.1021/jo402123j
_journal_volume 78
_journal_year 2013
_chemical_formula_moiety 'C23 H24 N4 O4 Si1'
_chemical_formula_sum 'C23 H24 N4 O4 Si'
_chemical_formula_weight 448.15
_chemical_name_systematic (<i>E</i>)-1-((<i>tert</i>-butyldiphenylsilyl)methylene)-2-(2,4-dinitrophenyl)hydrazine
_space_group_IT_number 15
_symmetry_cell_setting monoclinic
_symmetry_space_group_name_Hall '-C 2yc'
_symmetry_space_group_name_H-M 'C 1 2/c 1'
_atom_sites_solution_hydrogens geom
_atom_sites_solution_primary direct
_atom_sites_solution_secondary difmap
_audit_creation_method SHELXL-97
_audit_update_record
;
2013-03-12 # Formatted by publCIF
;
_cell_angle_alpha 90.00
_cell_angle_beta 113.023(5)
_cell_angle_gamma 90.00
_cell_formula_units_Z 8
_cell_length_a 37.0549(18)
_cell_length_b 7.4656(3)
_cell_length_c 17.9306(8)
_cell_measurement_reflns_used 3042
_cell_measurement_temperature 293(2)
_cell_measurement_theta_max 28.8592
_cell_measurement_theta_min 2.4634
_cell_volume 4565.2(4)
_computing_cell_refinement
;
CrysAlisPro, Oxford Diffraction Ltd.,
Version 1.171.35.19 (release 27-10-2011 CrysAlis171 .NET)
(compiled Oct 27 2011,15:02:11)
;
_computing_data_collection
;
CrysAlisPro, Oxford Diffraction Ltd.,
Version 1.171.35.19 (release 27-10-2011 CrysAlis171 .NET)
(compiled Oct 27 2011,15:02:11)
;
_computing_data_reduction
;
CrysAlisPro, Oxford Diffraction Ltd.,
Version 1.171.35.19 (release 27-10-2011 CrysAlis171 .NET)
(compiled Oct 27 2011,15:02:11)
;
_computing_structure_refinement 'SHELXL-97 (Sheldrick, 2008)'
_computing_structure_solution 'SHELXL-97 (Sheldrick, 2008)'
_diffrn_ambient_temperature 293(2)
_diffrn_detector_area_resol_mean 16.1829
_diffrn_measured_fraction_theta_full 0.999
_diffrn_measured_fraction_theta_max 0.897
_diffrn_measurement_device_type 'Xcalibur, Sapphire3'
_diffrn_measurement_method '\w scans'
_diffrn_radiation_monochromator graphite
_diffrn_radiation_source 'Enhance (Mo) x-ray Source'
_diffrn_radiation_type MoK\a
_diffrn_radiation_wavelength 0.71073
_diffrn_reflns_av_R_equivalents 0.0464
_diffrn_reflns_av_sigmaI/netI 0.0579
_diffrn_reflns_limit_h_max 50
_diffrn_reflns_limit_h_min -46
_diffrn_reflns_limit_k_max 9
_diffrn_reflns_limit_k_min -9
_diffrn_reflns_limit_l_max 24
_diffrn_reflns_limit_l_min -23
_diffrn_reflns_number 19434
_diffrn_reflns_theta_full 25.00
_diffrn_reflns_theta_max 28.92
_diffrn_reflns_theta_min 2.47
_exptl_absorpt_coefficient_mu 0.140
_exptl_absorpt_correction_T_max 1.00000
_exptl_absorpt_correction_T_min 0.86279
_exptl_absorpt_correction_type multi-scan
_exptl_absorpt_process_details
;
CrysAlisPro, Agilent Technologies,
Version 1.171.35.19 (release 27-10-2011 CrysAlis171 .NET)
(compiled Oct 27 2011,15:02:11)
empirical absorption correction using spherical harmonics,
 implemented in SCALE3 ABSPACK scaling algorithm.
;
_exptl_crystal_colour yellow
_exptl_crystal_density_diffrn 1.305
_exptl_crystal_description rod
_exptl_crystal_F_000 1888
_exptl_crystal_size_max 0.30
_exptl_crystal_size_mid 0.10
_exptl_crystal_size_min 0.10
_refine_diff_density_max 0.252
_refine_diff_density_min -0.301
_refine_diff_density_rms 0.043
_refine_ls_extinction_method none
_refine_ls_goodness_of_fit_ref 1.018
_refine_ls_hydrogen_treatment constr
_refine_ls_matrix_type full
_refine_ls_number_parameters 292
_refine_ls_number_reflns 5419
_refine_ls_number_restraints 0
_refine_ls_restrained_S_all 1.018
_refine_ls_R_factor_all 0.0942
_refine_ls_R_factor_gt 0.0524
_refine_ls_shift/su_max 0.000
_refine_ls_shift/su_mean 0.000
_refine_ls_structure_factor_coef Fsqd
_refine_ls_weighting_details 'calc w=1/[\s^2^(Fo^2^)+(0.0454P)^2^+1.6312P] where P=(Fo^2^+2Fc^2^)/3'
_refine_ls_weighting_scheme calc
_refine_ls_wR_factor_gt 0.1061
_refine_ls_wR_factor_ref 0.1259
_reflns_number_gt 3438
_reflns_number_total 5419
_reflns_threshold_expression >2\s(I)
_cod_data_source_file jo402123j_si_002_3.cif
_cod_data_source_block compound8b
_cod_original_formula_sum 'C23 H24 N4 O4 Si1'
_cod_database_code 4028829

loop_
_symmetry_equiv_pos_as_xyz
'x, y, z'
'-x, y, -z+1/2'
'x+1/2, y+1/2, z'
'-x+1/2, y+1/2, -z+1/2'
'-x, -y, -z'
'x, -y, z-1/2'
'-x+1/2, -y+1/2, -z'
'x+1/2, -y+1/2, z-1/2'

loop_
_atom_site_label
_atom_site_type_symbol
_atom_site_fract_x
_atom_site_fract_y
_atom_site_fract_z
_atom_site_U_iso_or_equiv
_atom_site_adp_type
_atom_site_occupancy
_atom_site_symmetry_multiplicity
_atom_site_calc_flag
_atom_site_refinement_flags
Si1 Si 0.107978(16) 0.48049(7) 0.08152(3) 0.03634(16) Uani 1 1 d .
N2 N 0.20310(5) 0.2071(2) 0.09248(10) 0.0391(4) Uani 1 1 d .
H2 H 0.2194 0.2107 0.1422 0.047 Uiso 1 1 calc R
N1 N 0.16665(5) 0.2865(2) 0.06822(10) 0.0395(4) Uani 1 1 d .
C32 C 0.24858(6) 0.0401(2) 0.04950(11) 0.0356(4) Uani 1 1 d .
C18 C 0.21223(6) 0.1228(2) 0.03490(11) 0.0347(4) Uani 1 1 d .
C17 C 0.15922(6) 0.3855(3) 0.11816(12) 0.0386(5) Uani 1 1 d .
H17 H 0.1779 0.4097 0.1697 0.046 Uiso 1 1 calc R
C13 C 0.10972(6) 0.7339(3) 0.08986(13) 0.0451(5) Uani 1 1 d .
N3 N 0.27962(5) 0.0322(2) 0.13000(11) 0.0472(4) Uani 1 1 d .
C30 C 0.22902(6) -0.0344(3) -0.08959(12) 0.0404(5) Uani 1 1 d .
C1 C 0.08447(6) 0.3794(3) 0.14706(12) 0.0392(5) Uani 1 1 d .
N4 N 0.23756(6) -0.1146(2) -0.15522(12) 0.0519(5) Uani 1 1 d .
C20 C 0.19249(6) 0.0430(3) -0.10698(12) 0.0441(5) Uani 1 1 d .
H20 H 0.1737 0.0428 -0.1598 0.053 Uiso 1 1 calc R
O1 O 0.27431(5) 0.1026(2) 0.18679(9) 0.0657(5) Uani 1 1 d .
O2 O 0.31012(5) -0.0445(3) 0.13879(10) 0.0730(5) Uani 1 1 d .
C7 C 0.08280(6) 0.3955(3) -0.02474(12) 0.0409(5) Uani 1 1 d .
O3 O 0.26926(6) -0.1905(2) -0.13784(11) 0.0731(5) Uani 1 1 d .
C31 C 0.25684(6) -0.0371(3) -0.01232(12) 0.0396(5) Uani 1 1 d .
H31 H 0.2811 -0.0903 -0.0013 0.048 Uiso 1 1 calc R
C19 C 0.18433(6) 0.1191(3) -0.04615(12) 0.0427(5) Uani 1 1 d .
H19 H 0.1598 0.1700 -0.0582 0.051 Uiso 1 1 calc R
C2 C 0.10567(6) 0.2733(3) 0.21387(13) 0.0446(5) Uani 1 1 d .
H2A H 0.1323 0.2557 0.2274 0.054 Uiso 1 1 calc R
C6 C 0.04474(7) 0.4019(3) 0.13071(14) 0.0521(6) Uani 1 1 d .
H6 H 0.0297 0.4726 0.0869 0.063 Uiso 1 1 calc R
O4 O 0.21250(6) -0.1050(3) -0.22451(11) 0.0753(5) Uani 1 1 d .
C3 C 0.08797(8) 0.1936(3) 0.26047(15) 0.0596(6) Uani 1 1 d .
H3 H 0.1027 0.1232 0.3047 0.071 Uiso 1 1 calc R
C12 C 0.09685(7) 0.4381(3) -0.08435(13) 0.0559(6) Uani 1 1 d .
H12 H 0.1174 0.5191 -0.0720 0.067 Uiso 1 1 calc R
C4 C 0.04871(8) 0.2182(3) 0.24159(17) 0.0637(7) Uani 1 1 d .
H4 H 0.0368 0.1634 0.2727 0.076 Uiso 1 1 calc R
C8 C 0.05222(7) 0.2732(3) -0.04635(14) 0.0539(6) Uani 1 1 d .
H8 H 0.0420 0.2410 -0.0085 0.065 Uiso 1 1 calc R
C9 C 0.03659(8) 0.1979(4) -0.12321(17) 0.0771(8) Uani 1 1 d .
H9 H 0.0161 0.1162 -0.1364 0.093 Uiso 1 1 calc R
C11 C 0.08127(9) 0.3643(4) -0.16085(15) 0.0675(7) Uani 1 1 d .
H11 H 0.0911 0.3964 -0.1994 0.081 Uiso 1 1 calc R
C15 C 0.13607(9) 0.7844(3) 0.17693(15) 0.0740(8) Uani 1 1 d .
H15A H 0.1371 0.9125 0.1824 0.111 Uiso 1 1 calc R
H15B H 0.1620 0.7387 0.1895 0.111 Uiso 1 1 calc R
H15C H 0.1256 0.7338 0.2135 0.111 Uiso 1 1 calc R
C16 C 0.12686(9) 0.8189(3) 0.03304(18) 0.0799(9) Uani 1 1 d .
H16A H 0.1096 0.7974 -0.0222 0.120 Uiso 1 1 calc R
H16B H 0.1520 0.7670 0.0431 0.120 Uiso 1 1 calc R
H16C H 0.1297 0.9456 0.0427 0.120 Uiso 1 1 calc R
C10 C 0.05140(9) 0.2441(4) -0.17964(16) 0.0766(9) Uani 1 1 d .
H10 H 0.0410 0.1930 -0.2310 0.092 Uiso 1 1 calc R
C5 C 0.02696(7) 0.3232(4) 0.17703(16) 0.0642(7) Uani 1 1 d .
H5 H 0.0004 0.3414 0.1646 0.077 Uiso 1 1 calc R
C14 C 0.06864(8) 0.8102(3) 0.0702(2) 0.0827(9) Uani 1 1 d .
H14A H 0.0585 0.7641 0.1080 0.124 Uiso 1 1 calc R
H14B H 0.0517 0.7759 0.0162 0.124 Uiso 1 1 calc R
H14C H 0.0700 0.9385 0.0739 0.124 Uiso 1 1 calc R

loop_
_atom_site_aniso_label
_atom_site_aniso_U_11
_atom_site_aniso_U_22
_atom_site_aniso_U_33
_atom_site_aniso_U_23
_atom_site_aniso_U_13
_atom_site_aniso_U_12
Si1 0.0373(3) 0.0404(3) 0.0332(3) -0.0017(2) 0.0158(2) -0.0024(2)
N2 0.0356(9) 0.0473(10) 0.0344(9) -0.0003(8) 0.0137(8) 0.0030(8)
N1 0.0360(9) 0.0437(9) 0.0407(10) -0.0011(8) 0.0171(8) 0.0005(8)
C32 0.0350(11) 0.0346(10) 0.0372(11) 0.0035(9) 0.0141(9) -0.0021(9)
C18 0.0371(11) 0.0328(10) 0.0367(11) 0.0009(8) 0.0170(9) -0.0035(8)
C17 0.0409(11) 0.0430(11) 0.0330(10) -0.0041(9) 0.0158(9) -0.0059(9)
C13 0.0478(13) 0.0416(11) 0.0443(12) -0.0017(10) 0.0165(10) -0.0005(10)
N3 0.0425(11) 0.0508(10) 0.0438(11) 0.0039(9) 0.0121(9) 0.0033(9)
C30 0.0519(13) 0.0364(10) 0.0403(12) -0.0020(9) 0.0262(10) -0.0058(10)
C1 0.0415(12) 0.0404(11) 0.0399(11) -0.0040(9) 0.0204(10) -0.0008(9)
N4 0.0634(13) 0.0518(11) 0.0520(12) -0.0028(10) 0.0350(11) -0.0041(10)
C20 0.0441(12) 0.0510(12) 0.0357(11) 0.0000(10) 0.0139(10) -0.0003(10)
O1 0.0552(10) 0.0951(13) 0.0387(9) -0.0079(9) 0.0096(8) 0.0108(9)
O2 0.0481(10) 0.0955(13) 0.0641(11) 0.0002(10) 0.0098(9) 0.0288(10)
C7 0.0428(12) 0.0420(11) 0.0349(11) 0.0013(9) 0.0120(9) 0.0053(10)
O3 0.0731(12) 0.0883(13) 0.0730(12) -0.0044(10) 0.0449(10) 0.0161(11)
C31 0.0395(11) 0.0368(10) 0.0468(12) 0.0041(9) 0.0216(10) -0.0006(9)
C19 0.0366(11) 0.0502(12) 0.0399(12) 0.0003(10) 0.0135(9) 0.0012(10)
C2 0.0458(13) 0.0455(12) 0.0501(13) 0.0042(10) 0.0270(11) 0.0056(10)
C6 0.0454(13) 0.0638(14) 0.0513(14) 0.0070(11) 0.0235(11) 0.0012(11)
O4 0.0840(13) 0.0997(14) 0.0447(10) -0.0112(10) 0.0279(10) 0.0064(11)
C3 0.0727(17) 0.0566(14) 0.0629(16) 0.0182(12) 0.0411(14) 0.0137(13)
C12 0.0644(16) 0.0618(14) 0.0412(13) -0.0017(11) 0.0203(11) -0.0033(12)
C4 0.0721(18) 0.0616(15) 0.0819(19) 0.0107(14) 0.0567(16) 0.0032(14)
C8 0.0536(14) 0.0558(13) 0.0452(13) -0.0037(11) 0.0117(11) -0.0057(12)
C9 0.075(2) 0.0743(18) 0.0598(18) -0.0170(15) 0.0029(15) -0.0186(15)
C11 0.088(2) 0.0754(17) 0.0399(14) 0.0007(13) 0.0257(14) 0.0107(16)
C15 0.096(2) 0.0507(14) 0.0615(17) -0.0176(13) 0.0161(15) -0.0057(14)
C16 0.111(2) 0.0541(15) 0.087(2) 0.0008(15) 0.0531(19) -0.0181(16)
C10 0.097(2) 0.0796(19) 0.0365(14) -0.0125(14) 0.0079(15) 0.0040(17)
C5 0.0479(14) 0.0765(17) 0.0807(19) 0.0100(15) 0.0388(14) 0.0011(13)
C14 0.0666(18) 0.0533(15) 0.120(3) 0.0078(16) 0.0272(18) 0.0138(14)

loop_
_atom_type_symbol
_atom_type_description
_atom_type_scat_dispersion_real
_atom_type_scat_dispersion_imag
_atom_type_scat_source
C C 0.0033 0.0016 'International Tables Vol C Tables 4.2.6.8 and 6.1.1.4'
H H 0.0000 0.0000 'International Tables Vol C Tables 4.2.6.8 and 6.1.1.4'
O O 0.0106 0.0060 'International Tables Vol C Tables 4.2.6.8 and 6.1.1.4'
S S 0.1246 0.1234 'International Tables Vol C Tables 4.2.6.8 and 6.1.1.4'
Si Si 0.0817 0.0704 'International Tables Vol C Tables 4.2.6.8 and 6.1.1.4'
N N 0.0061 0.0033 'International Tables Vol C Tables 4.2.6.8 and 6.1.1.4'

loop_
_geom_angle_atom_site_label_1
_geom_angle_atom_site_label_2
_geom_angle_atom_site_label_3
_geom_angle
C1 Si1 C7 109.42(9)
C1 Si1 C17 106.36(9)
C7 Si1 C17 105.05(9)
C1 Si1 C13 111.23(9)
C7 Si1 C13 113.95(9)
C17 Si1 C13 110.40(9)
C18 N2 N1 117.57(16)
C18 N2 H2 121.2
N1 N2 H2 121.2
C17 N1 N2 118.86(17)
C31 C32 C18 121.84(18)
C31 C32 N3 116.17(18)
C18 C32 N3 121.99(17)
N2 C18 C32 124.39(18)
N2 C18 C19 119.30(18)
C32 C18 C19 116.29(18)
N1 C17 Si1 116.02(15)
N1 C17 H17 122.0
Si1 C17 H17 122.0
C15 C13 C14 108.9(2)
C15 C13 C16 108.1(2)
C14 C13 C16 109.0(2)
C15 C13 Si1 108.35(15)
C14 C13 Si1 110.66(16)
C16 C13 Si1 111.76(16)
O2 N3 O1 122.28(18)
O2 N3 C32 118.71(18)
O1 N3 C32 119.01(17)
C31 C30 C20 121.08(19)
C31 C30 N4 119.69(19)
C20 C30 N4 119.23(19)
C6 C1 C2 116.27(19)
C6 C1 Si1 122.11(16)
C2 C1 Si1 121.60(15)
O4 N4 O3 123.6(2)
O4 N4 C30 118.3(2)
O3 N4 C30 118.1(2)
C19 C20 C30 119.64(19)
C19 C20 H20 120.2
C30 C20 H20 120.2
C8 C7 C12 116.4(2)
C8 C7 Si1 122.30(16)
C12 C7 Si1 120.96(17)
C30 C31 C32 119.33(19)
C30 C31 H31 120.3
C32 C31 H31 120.3
C20 C19 C18 121.81(19)
C20 C19 H19 119.1
C18 C19 H19 119.1
C3 C2 C1 121.5(2)
C3 C2 H2A 119.2
C1 C2 H2A 119.2
C5 C6 C1 122.5(2)
C5 C6 H6 118.8
C1 C6 H6 118.8
C4 C3 C2 120.1(2)
C4 C3 H3 119.9
C2 C3 H3 119.9
C11 C12 C7 122.3(2)
C11 C12 H12 118.8
C7 C12 H12 118.8
C5 C4 C3 120.2(2)
C5 C4 H4 119.9
C3 C4 H4 119.9
C9 C8 C7 121.5(2)
C9 C8 H8 119.3
C7 C8 H8 119.3
C10 C9 C8 120.0(3)
C10 C9 H9 120.0
C8 C9 H9 120.0
C10 C11 C12 119.6(3)
C10 C11 H11 120.2
C12 C11 H11 120.2
C13 C15 H15A 109.5
C13 C15 H15B 109.5
H15A C15 H15B 109.5
C13 C15 H15C 109.5
H15A C15 H15C 109.5
H15B C15 H15C 109.5
C13 C16 H16A 109.5
C13 C16 H16B 109.5
H16A C16 H16B 109.5
C13 C16 H16C 109.5
H16A C16 H16C 109.5
H16B C16 H16C 109.5
C11 C10 C9 120.3(2)
C11 C10 H10 119.8
C9 C10 H10 119.8
C4 C5 C6 119.5(2)
C4 C5 H5 120.3
C6 C5 H5 120.3
C13 C14 H14A 109.5
C13 C14 H14B 109.5
H14A C14 H14B 109.5
C13 C14 H14C 109.5
H14A C14 H14C 109.5
H14B C14 H14C 109.5

loop_
_geom_bond_atom_site_label_1
_geom_bond_atom_site_label_2
_geom_bond_distance
Si1 C1 1.873(2)
Si1 C7 1.874(2)
Si1 C17 1.888(2)
Si1 C13 1.897(2)
N2 C18 1.360(2)
N2 N1 1.380(2)
N2 H2 0.8600
N1 C17 1.271(2)
C32 C31 1.386(3)
C32 C18 1.410(3)
C32 N3 1.453(2)
C18 C19 1.416(3)
C17 H17 0.9300
C13 C15 1.530(3)
C13 C14 1.532(3)
C13 C16 1.533(3)
N3 O2 1.221(2)
N3 O1 1.228(2)
C30 C31 1.366(3)
C30 C20 1.390(3)
C30 N4 1.461(3)
C1 C6 1.394(3)
C1 C2 1.394(3)
N4 O4 1.228(2)
N4 O3 1.229(2)
C20 C19 1.365(3)
C20 H20 0.9300
C7 C8 1.387(3)
C7 C12 1.397(3)
C31 H31 0.9300
C19 H19 0.9300
C2 C3 1.382(3)
C2 H2A 0.9300
C6 C5 1.377(3)
C6 H6 0.9300
C3 C4 1.371(3)
C3 H3 0.9300
C12 C11 1.378(3)
C12 H12 0.9300
C4 C5 1.369(3)
C4 H4 0.9300
C8 C9 1.388(3)
C8 H8 0.9300
C9 C10 1.370(4)
C9 H9 0.9300
C11 C10 1.361(4)
C11 H11 0.9300
C15 H15A 0.9600
C15 H15B 0.9600
C15 H15C 0.9600
C16 H16A 0.9600
C16 H16B 0.9600
C16 H16C 0.9600
C10 H10 0.9300
C5 H5 0.9300
C14 H14A 0.9600
C14 H14B 0.9600
C14 H14C 0.9600
